data_4125982
loop_
_publ_author_name
'Tan, Yu'
'Luo, Shilong'
'Li, Dongmei'
'Zhang, Nan'
'Jia, Shiqi'
'Liu, Yidong'
'Qin, Wenling'
'Song, Choong Eui'
'Yan, Hailong'

_publ_section_title
;
 Enantioselective Synthesis of anti-syn-Trihalides and
 anti-syn-anti-Tetrahalides via Asymmetric \b-Elimination.
;
_journal_issue 18
_journal_name_full 'Journal of the American Chemical Society'
_journal_page_first 6431
_journal_page_last 6436
_journal_paper_doi 10.1021/jacs.7b02076
_journal_volume 139
_journal_year 2017
_chemical_absolute_configuration ad
_chemical_formula_moiety 'C16 H13 Br3 O'
_chemical_formula_sum 'C16 H13 Br3 O'
_chemical_formula_weight 460.99
_space_group_crystal_system monoclinic
_space_group_IT_number 4
_space_group_name_Hall 'P 2yb'
_space_group_name_H-M_alt 'P 1 21 1'
_symmetry_space_group_name_Hall 'P 2yb'
_symmetry_space_group_name_H-M 'P 1 21 1'
_atom_sites_solution_hydrogens geom
_audit_creation_date 2016-04-06
_audit_creation_method
;
Olex2 1.2-alpha
(compiled 2015.09.16 svn.r3215 for OlexSys, GUI svn.r5097)
;
_cell_angle_alpha 90
_cell_angle_beta 100.264(5)
_cell_angle_gamma 90
_cell_formula_units_Z 2
_cell_length_a 6.7844(4)
_cell_length_b 7.0774(6)
_cell_length_c 17.2752(10)
_cell_measurement_reflns_used 1041
_cell_measurement_temperature 292(2)
_cell_measurement_theta_max 24.5200
_cell_measurement_theta_min 4.1840
_cell_volume 816.21(10)
_computing_molecular_graphics 'Olex2 (Dolomanov et al., 2009)'
_computing_publication_material 'Olex2 (Dolomanov et al., 2009)'
_computing_structure_refinement 'ShelXL (Sheldrick, 2015)'
_computing_structure_solution 'ShelXT (Sheldrick, 2015)'
_diffrn_ambient_temperature 292(2)
_diffrn_detector_area_resol_mean 16.0892
_diffrn_measured_fraction_theta_full 0.997
_diffrn_measured_fraction_theta_max 0.856
_diffrn_measurement_device_type 'SuperNova, Single source at offset, Eos'
_diffrn_measurement_method '\w scans'
_diffrn_radiation_type MoK\a
_diffrn_radiation_wavelength 0.71073
_diffrn_reflns_av_R_equivalents 0.0288
_diffrn_reflns_av_unetI/netI 0.0670
_diffrn_reflns_Laue_measured_fraction_full 0.997
_diffrn_reflns_Laue_measured_fraction_max 0.856
_diffrn_reflns_limit_h_max 8
_diffrn_reflns_limit_h_min -6
_diffrn_reflns_limit_k_max 7
_diffrn_reflns_limit_k_min -8
_diffrn_reflns_limit_l_max 21
_diffrn_reflns_limit_l_min -15
_diffrn_reflns_number 3524
_diffrn_reflns_point_group_measured_fraction_full 0.728
_diffrn_reflns_point_group_measured_fraction_max 0.609
_diffrn_reflns_theta_full 26.000
_diffrn_reflns_theta_max 28.971
_diffrn_reflns_theta_min 3.472
_diffrn_source 'micro-focus sealed X-ray tube'
_exptl_absorpt_coefficient_mu 7.406
_exptl_absorpt_correction_T_max 1.00000
_exptl_absorpt_correction_T_min 0.42797
_exptl_absorpt_correction_type multi-scan
_exptl_absorpt_process_details
;
CrysAlisPro 1.171.38.41k (Rigaku Oxford Diffraction, 2015)
Empirical absorption correction using spherical harmonics,
 implemented in SCALE3 ABSPACK scaling algorithm.
;
_exptl_crystal_colour colorless
_exptl_crystal_density_diffrn 1.876
_exptl_crystal_description block
_exptl_crystal_F_000 444
_exptl_crystal_size_max 0.2
_exptl_crystal_size_mid 0.2
_exptl_crystal_size_min 0.2
_refine_diff_density_max 1.170
_refine_diff_density_min -0.643
_refine_diff_density_rms 0.135
_refine_ls_abs_structure_details
;
 Flack x determined using 437 quotients [(I+)-(I-)]/[(I+)+(I-)]
 (Parsons, Flack and Wagner, Acta Cryst. B69 (2013) 249-259).
;
_refine_ls_abs_structure_Flack -0.01(3)
_refine_ls_extinction_method none
_refine_ls_goodness_of_fit_ref 1.123
_refine_ls_hydrogen_treatment constr
_refine_ls_matrix_type full
_refine_ls_number_parameters 181
_refine_ls_number_reflns 2654
_refine_ls_number_restraints 1
_refine_ls_restrained_S_all 1.123
_refine_ls_R_factor_all 0.0716
_refine_ls_R_factor_gt 0.0584
_refine_ls_shift/su_max 0.000
_refine_ls_shift/su_mean 0.000
_refine_ls_structure_factor_coef Fsqd
_refine_ls_weighting_details 'w=1/[\s^2^(Fo^2^)+(0.0526P)^2^+0.8125P] where P=(Fo^2^+2Fc^2^)/3'
_refine_ls_weighting_scheme calc
_refine_ls_wR_factor_gt 0.1273
_refine_ls_wR_factor_ref 0.1421
_reflns_Friedel_coverage 0.320
_reflns_Friedel_fraction_full 0.408
_reflns_Friedel_fraction_max 0.320
_reflns_number_gt 2222
_reflns_number_total 2654
_reflns_threshold_expression 'I > 2\s(I)'
_cod_data_source_file ja7b02076_si_002.cif
_cod_data_source_block 20160406-yanhailong-ty770-2
_cod_depositor_comments 'Adding full bibliography for 4125981--4125982.cif.'
_cod_original_cell_volume 816.22(9)
_cod_database_code 4125982
_shelx_space_group_comment
;
The symmetry employed for this shelxl refinement is uniquely defined
by the following loop, which should always be used as a source of
symmetry information in preference to the above space-group names.
They are only intended as comments.
;
_olex2_refinement_description
;
1. Fixed Uiso
 At 1.2 times of:
  All C(H) groups
2.a Ternary CH refined with riding coordinates:
 C8(H8), C9(H9), C10(H10)
2.b Aromatic/amide H refined with riding coordinates:
 C5(H5), C2(H2), C1(H1), C4(H4), C12(H12), C3(H3), C16(H16), C13(H13),
 C14(H14), C15(H15)
;
_shelx_shelxl_version_number 2014/7
_olex2_submission_special_instructions 'No special instructions were received'

loop_
_space_group_symop_operation_xyz
'x, y, z'
'-x, y+1/2, -z'

loop_
_atom_site_label
_atom_site_type_symbol
_atom_site_fract_x
_atom_site_fract_y
_atom_site_fract_z
_atom_site_U_iso_or_equiv
_atom_site_adp_type
_atom_site_occupancy
_atom_site_site_symmetry_order
_atom_site_calc_flag
_atom_site_refinement_flags_posn
Br1 Br 0.37002(17) 0.6791(2) 0.20352(8) 0.0494(4) Uani 1 1 d .
Br2 Br 0.95891(18) 0.3483(3) 0.28217(8) 0.0553(5) Uani 1 1 d .
Br3 Br 0.4826(2) 0.1486(2) 0.27539(7) 0.0552(4) Uani 1 1 d .
O1 O 0.8745(13) 0.794(2) 0.2246(5) 0.067(4) Uani 1 1 d .
C7 C 0.7623(16) 0.700(2) 0.1776(7) 0.039(3) Uani 1 1 d .
C11 C 0.6663(16) 0.332(3) 0.4183(6) 0.045(3) Uani 1 1 d .
C6 C 0.7521(16) 0.7215(18) 0.0920(6) 0.036(3) Uani 1 1 d .
C8 C 0.6275(15) 0.554(2) 0.2080(7) 0.037(3) Uani 1 1 d .
H8 H 0.6110 0.4442 0.1731 0.045 Uiso 1 1 calc R
C5 C 0.6334(18) 0.612(2) 0.0369(6) 0.047(4) Uani 1 1 d .
H5 H 0.5465 0.5255 0.0534 0.057 Uiso 1 1 calc R
C9 C 0.7131(16) 0.492(2) 0.2914(7) 0.044(3) Uani 1 1 d .
H9 H 0.7544 0.6053 0.3225 0.053 Uiso 1 1 calc R
C2 C 0.890(2) 0.865(3) -0.0144(8) 0.064(5) Uani 1 1 d .
H2 H 0.9759 0.9519 -0.0309 0.077 Uiso 1 1 calc R
C1 C 0.8828(18) 0.844(2) 0.0662(7) 0.047(3) Uani 1 1 d .
H1 H 0.9688 0.9160 0.1027 0.057 Uiso 1 1 calc R
C4 C 0.639(2) 0.627(2) -0.0447(7) 0.049(3) Uani 1 1 d .
H4 H 0.5571 0.5520 -0.0815 0.059 Uiso 1 1 calc R
C12 C 0.7728(17) 0.171(3) 0.4422(7) 0.055(4) Uani 1 1 d .
H12 H 0.7918 0.0817 0.4047 0.066 Uiso 1 1 calc R
C3 C 0.770(2) 0.757(2) -0.0673(8) 0.050(3) Uani 1 1 d .
H3 H 0.7763 0.7699 -0.1204 0.059 Uiso 1 1 calc R
C10 C 0.5774(16) 0.378(2) 0.3354(7) 0.044(3) Uani 1 1 d .
H10 H 0.4590 0.4557 0.3371 0.053 Uiso 1 1 calc R
C16 C 0.647(2) 0.470(3) 0.4729(8) 0.059(4) Uani 1 1 d .
H16 H 0.5795 0.5809 0.4568 0.071 Uiso 1 1 calc R
C13 C 0.854(2) 0.136(3) 0.5224(7) 0.064(5) Uani 1 1 d .
H13 H 0.9193 0.0228 0.5384 0.077 Uiso 1 1 calc R
C14 C 0.833(2) 0.280(4) 0.5770(8) 0.095(10) Uani 1 1 d .
H14 H 0.8900 0.2628 0.6296 0.114 Uiso 1 1 calc R
C15 C 0.732(2) 0.443(4) 0.5550(9) 0.087(7) Uani 1 1 d .
H15 H 0.7168 0.5347 0.5920 0.104 Uiso 1 1 calc R

loop_
_atom_site_aniso_label
_atom_site_aniso_U_11
_atom_site_aniso_U_22
_atom_site_aniso_U_33
_atom_site_aniso_U_23
_atom_site_aniso_U_13
_atom_site_aniso_U_12
Br1 0.0454(7) 0.0461(9) 0.0547(7) 0.0036(8) 0.0035(5) 0.0035(6)
Br2 0.0423(7) 0.0725(12) 0.0524(7) 0.0062(8) 0.0123(5) 0.0099(7)
Br3 0.0713(9) 0.0547(11) 0.0375(6) -0.0008(8) 0.0039(5) -0.0161(8)
O1 0.068(6) 0.088(11) 0.042(5) -0.015(6) -0.003(4) -0.033(6)
C7 0.044(6) 0.032(8) 0.038(6) 0.004(6) -0.002(5) -0.005(6)
C11 0.037(6) 0.070(11) 0.027(5) 0.006(7) 0.005(4) 0.002(7)
C6 0.037(6) 0.031(8) 0.037(6) 0.005(6) -0.001(4) 0.002(5)
C8 0.036(6) 0.043(8) 0.035(6) -0.006(6) 0.013(4) -0.014(5)
C5 0.042(7) 0.067(11) 0.033(6) 0.006(7) 0.007(5) -0.017(6)
C9 0.035(6) 0.050(9) 0.048(7) 0.008(7) 0.006(5) -0.015(6)
C2 0.064(8) 0.084(14) 0.045(7) 0.016(9) 0.010(6) -0.024(10)
C1 0.051(7) 0.040(9) 0.049(7) -0.002(7) 0.004(5) -0.006(7)
C4 0.066(8) 0.032(9) 0.043(7) 0.012(7) -0.007(6) 0.002(6)
C12 0.047(7) 0.078(12) 0.041(6) 0.019(10) 0.012(5) 0.002(9)
C3 0.064(8) 0.047(9) 0.037(7) 0.017(7) 0.007(6) 0.005(7)
C10 0.036(6) 0.055(10) 0.041(6) -0.006(7) 0.006(5) -0.008(6)
C16 0.059(8) 0.080(13) 0.040(7) -0.017(9) 0.013(6) 0.020(8)
C13 0.060(8) 0.098(17) 0.035(7) 0.018(10) 0.012(6) 0.010(9)
C14 0.042(8) 0.21(3) 0.038(8) 0.041(13) 0.006(6) 0.029(12)
C15 0.068(11) 0.14(2) 0.048(9) -0.010(13) 0.014(8) 0.003(13)

loop_
_atom_type_symbol
_atom_type_description
_atom_type_scat_dispersion_real
_atom_type_scat_dispersion_imag
_atom_type_scat_source
C C 0.0033 0.0016 'International Tables Vol C Tables 4.2.6.8 and 6.1.1.4'
H H 0.0000 0.0000 'International Tables Vol C Tables 4.2.6.8 and 6.1.1.4'
Br Br -0.2901 2.4595 'International Tables Vol C Tables 4.2.6.8 and 6.1.1.4'
O O 0.0106 0.0060 'International Tables Vol C Tables 4.2.6.8 and 6.1.1.4'

loop_
_geom_angle_atom_site_label_1
_geom_angle_atom_site_label_2
_geom_angle_atom_site_label_3
_geom_angle
O1 C7 C6 121.9(12)
O1 C7 C8 118.8(11)
C6 C7 C8 119.3(10)
C12 C11 C10 124.7(14)
C16 C11 C12 119.2(12)
C16 C11 C10 116.0(14)
C5 C6 C7 123.6(11)
C5 C6 C1 117.7(11)
C1 C6 C7 118.3(11)
Br1 C8 H8 109.5
C7 C8 Br1 105.6(9)
C7 C8 H8 109.5
C9 C8 Br1 111.0(7)
C9 C8 C7 111.8(9)
C9 C8 H8 109.5
C6 C5 H5 118.9
C6 C5 C4 122.2(13)
C4 C5 H5 118.9
Br2 C9 H9 107.6
C8 C9 Br2 104.9(8)
C8 C9 H9 107.6
C8 C9 C10 117.7(9)
C10 C9 Br2 111.2(10)
C10 C9 H9 107.6
C1 C2 H2 120.2
C3 C2 H2 120.2
C3 C2 C1 119.5(14)
C6 C1 C2 121.5(13)
C6 C1 H1 119.2
C2 C1 H1 119.2
C5 C4 H4 121.3
C3 C4 C5 117.4(13)
C3 C4 H4 121.3
C11 C12 H12 118.9
C11 C12 C13 122.1(17)
C13 C12 H12 118.9
C2 C3 C4 121.6(12)
C2 C3 H3 119.2
C4 C3 H3 119.2
Br3 C10 H10 106.7
C11 C10 Br3 111.7(12)
C11 C10 C9 114.6(10)
C11 C10 H10 106.7
C9 C10 Br3 110.0(9)
C9 C10 H10 106.7
C11 C16 H16 119.6
C11 C16 C15 120.8(18)
C15 C16 H16 119.6
C12 C13 H13 121.4
C14 C13 C12 117.1(18)
C14 C13 H13 121.4
C13 C14 H14 118.9
C15 C14 C13 122.1(14)
C15 C14 H14 118.9
C16 C15 H15 120.8
C14 C15 C16 118.5(19)
C14 C15 H15 120.8

loop_
_geom_bond_atom_site_label_1
_geom_bond_atom_site_label_2
_geom_bond_distance
Br1 C8 1.947(12)
Br2 C9 1.982(13)
Br3 C10 1.969(15)
O1 C7 1.209(14)
C7 C6 1.476(16)
C7 C8 1.530(16)
C11 C12 1.38(2)
C11 C10 1.485(16)
C11 C16 1.38(2)
C6 C5 1.372(17)
C6 C1 1.373(18)
C8 H8 0.9800
C8 C9 1.521(16)
C5 H5 0.9300
C5 C4 1.419(17)
C9 H9 0.9800
C9 C10 1.525(17)
C2 H2 0.9300
C2 C1 1.409(17)
C2 C3 1.34(2)
C1 H1 0.9300
C4 H4 0.9300
C4 C3 1.387(19)
C12 H12 0.9300
C12 C13 1.419(16)
C3 H3 0.9300
C10 H10 0.9800
C16 H16 0.9300
C16 C15 1.44(2)
C13 H13 0.9300
C13 C14 1.41(3)
C14 H14 0.9300
C14 C15 1.36(3)
C15 H15 0.9300

loop_
_geom_torsion_atom_site_label_1
_geom_torsion_atom_site_label_2
_geom_torsion_atom_site_label_3
_geom_torsion_atom_site_label_4
_geom_torsion
Br1 C8 C9 Br2 174.8(6)
Br1 C8 C9 C10 50.7(15)
Br2 C9 C10 Br3 -63.8(9)
Br2 C9 C10 C11 63.0(15)
O1 C7 C6 C5 177.1(14)
O1 C7 C6 C1 4(2)
O1 C7 C8 Br1 96.9(13)
O1 C7 C8 C9 -24.0(18)
C7 C6 C5 C4 -175.0(13)
C7 C6 C1 C2 176.4(14)
C7 C8 C9 Br2 -67.6(12)
C7 C8 C9 C10 168.3(13)
C11 C12 C13 C14 -4(2)
C11 C16 C15 C14 1(3)
C6 C7 C8 Br1 -83.1(12)
C6 C7 C8 C9 156.1(11)
C6 C5 C4 C3 0(2)
C8 C7 C6 C5 -3(2)
C8 C7 C6 C1 -176.1(12)
C8 C9 C10 Br3 57.1(15)
C8 C9 C10 C11 -176.1(13)
C5 C6 C1 C2 3(2)
C5 C4 C3 C2 0(2)
C1 C6 C5 C4 -2(2)
C1 C2 C3 C4 1(3)
C12 C11 C10 Br3 34.3(16)
C12 C11 C10 C9 -91.7(19)
C12 C11 C16 C15 -2(2)
C12 C13 C14 C15 3(3)
C3 C2 C1 C6 -2(3)
C10 C11 C12 C13 179.9(13)
C10 C11 C16 C15 -178.8(14)
C16 C11 C12 C13 4(2)
C16 C11 C10 Br3 -149.3(11)
C16 C11 C10 C9 84.7(15)
C13 C14 C15 C16 -1(3)
